data_7134219
loop_
_publ_author_name
'Ordyszewska, Anna'
'Czaplewski, Antoni'
'Wojnowski, Tomasz'
'Anusiewicz, Iwona'
'Chojnacki, Jaros\/law'
'Grubba, Rafa\/l'

_publ_section_title
;
 Side-on phosphinoboryl platinum(II) complexes
;
_journal_name_full 'Chemical Communications'
_journal_paper_doi 10.1039/D4CC06268J
_journal_year 2025
_chemical_formula_moiety 'C66 H97 B2 Br2 N2 P3 Pt2'
_chemical_formula_sum 'C66 H97 B2 Br2 N2 P3 Pt2'
_chemical_formula_weight 1582.98
_chemical_properties_physical Air-sensitive,Moisture-sensitive
_space_group_crystal_system monoclinic
_space_group_IT_number 7
_space_group_name_Hall 'P -2yc'
_space_group_name_H-M_alt 'P 1 c 1'
_atom_sites_solution_hydrogens geom
_atom_sites_solution_primary dual
_audit_creation_date 2024-11-12
_audit_creation_method
;
Olex2 1.2
(compiled 2018.05.29 svn.r3508 for OlexSys, GUI svn.r5506)
;
_audit_update_record
;
2024-11-12 deposited with the CCDC.	2025-02-02 downloaded from the CCDC.
;
_cell_angle_alpha 90
_cell_angle_beta 112.643(3)
_cell_angle_gamma 90
_cell_formula_units_Z 2
_cell_length_a 15.9051(7)
_cell_length_b 13.8819(4)
_cell_length_c 19.7934(9)
_cell_measurement_reflns_used 20281
_cell_measurement_temperature 100
_cell_measurement_theta_max 29.84
_cell_measurement_theta_min 2.23
_cell_volume 4033.4(3)
_computing_cell_refinement
;
X-Area Recipe 2.0.1 (STOE, 2023)
;
_computing_data_collection
;
X-Area Pilatus3_SV 1.31.192.0 (STOE, 2023)
;
_computing_data_reduction
;
X-Area Integrate 2.5.15.0 (STOE, 2023)
X-Area LANA 2.7.12 (STOE, 2023)
;
_computing_molecular_graphics 'Olex2 (Dolomanov et al., 2009)'
_computing_publication_material 'Olex2 (Dolomanov et al., 2009)'
_computing_structure_refinement 'ShelXL (Sheldrick, 2015)'
_computing_structure_solution 'ShelXT (Sheldrick, 2015)'
_diffrn_ambient_temperature 100.0
_diffrn_detector_area_resol_mean 5.81
_diffrn_detector_type 'DECTRIS PILATUS 200K'
_diffrn_measured_fraction_theta_full 0.997
_diffrn_measured_fraction_theta_max 0.997
_diffrn_measurement_details
;
 439 frames, detector distance = 60 mm
;
_diffrn_measurement_device 'Eulerian 4-circle diffractometer'
_diffrn_measurement_device_type 'STOE STADIVARI'
_diffrn_measurement_method 'rotation method, \w scans'
_diffrn_radiation_type MoK\a
_diffrn_radiation_wavelength 0.71073
_diffrn_reflns_av_R_equivalents 0.0667
_diffrn_reflns_av_unetI/netI 0.1097
_diffrn_reflns_Laue_measured_fraction_full 0.997
_diffrn_reflns_Laue_measured_fraction_max 0.997
_diffrn_reflns_limit_h_max 19
_diffrn_reflns_limit_h_min -16
_diffrn_reflns_limit_k_max 13
_diffrn_reflns_limit_k_min -17
_diffrn_reflns_limit_l_max 24
_diffrn_reflns_limit_l_min -24
_diffrn_reflns_number 24339
_diffrn_reflns_point_group_measured_fraction_full 0.799
_diffrn_reflns_point_group_measured_fraction_max 0.795
_diffrn_reflns_theta_full 25.242
_diffrn_reflns_theta_max 26.000
_diffrn_reflns_theta_min 2.230
_exptl_absorpt_coefficient_mu 4.547
_exptl_absorpt_correction_T_max 0.9257
_exptl_absorpt_correction_T_min 0.7245
_exptl_absorpt_correction_type multi-scan
_exptl_absorpt_process_details
;
STOE X-Red32, absorption correction by Gaussian integration, analogous to
P. Coppens, "The Evaluation of Absorption and Extinction in Single-Crystal
Structure Analysis", published in: F. R. Ahmed (Editor), "Crystallographic
Computing", Munksgaard, Copenhagen (1970), 255 - 270. Afterwards scaling of
reflection intensities was performed within STOE LANA. J. Koziskova, F. Hahn,
J. Richter, J. Kozisek, Acta Chimica Slovaca, vol. 9, no. 2, 2016, pp. 136-140.
;
_exptl_crystal_colour red
_exptl_crystal_colour_primary red
_exptl_crystal_density_diffrn 1.303
_exptl_crystal_density_method 'not measured'
_exptl_crystal_description block
_exptl_crystal_F_000 1576
_exptl_crystal_size_max 0.071
_exptl_crystal_size_mid 0.045
_exptl_crystal_size_min 0.017
_refine_diff_density_max 1.990
_refine_diff_density_min -0.905
_refine_diff_density_rms 0.216
_refine_ls_abs_structure_details
;
 Flack x determined using 2678 quotients [(I+)-(I-)]/[(I+)+(I-)]
 (Parsons, Flack and Wagner, Acta Cryst. B69 (2013) 249-259).
;
_refine_ls_abs_structure_Flack -0.034(13)
_refine_ls_extinction_method none
_refine_ls_goodness_of_fit_ref 1.022
_refine_ls_hydrogen_treatment constr
_refine_ls_matrix_type full
_refine_ls_number_parameters 688
_refine_ls_number_reflns 12599
_refine_ls_number_restraints 65
_refine_ls_restrained_S_all 1.021
_refine_ls_R_factor_all 0.0950
_refine_ls_R_factor_gt 0.0618
_refine_ls_shift/su_max 0.001
_refine_ls_shift/su_mean 0.000
_refine_ls_structure_factor_coef Fsqd
_refine_ls_weighting_details 'w=1/[\s^2^(Fo^2^)+(0.0947P)^2^] where P=(Fo^2^+2Fc^2^)/3'
_refine_ls_weighting_scheme calc
_refine_ls_wR_factor_gt 0.1462
_refine_ls_wR_factor_ref 0.1618
_reflns_Friedel_coverage 0.592
_reflns_Friedel_fraction_full 0.602
_reflns_Friedel_fraction_max 0.592
_reflns_number_gt 9546
_reflns_number_total 12599
_reflns_threshold_expression 'I > 2\s(I)'
_cod_data_source_file d4cc06268j2.cif
_cod_data_source_block 2d
_cod_database_code 7134219
_shelx_shelxl_version_number 2018/3
_shelx_space_group_comment
;
The symmetry employed for this shelxl refinement is uniquely defined
by the following loop, which should always be used as a source of
symmetry information in preference to the above space-group names.
They are only intended as comments.
;
_olex2_refinement_description
;
1. Fixed Uiso
 At 1.2 times of:
  All C(H) groups, All C(H,H) groups
2. Restrained distances
 P1-C25 \\sim P1-C25A
 with sigma of 0.02
 C25-C26 \\sim C25A-C26A \\sim C25-C30 \\sim C25A-C30A
 with sigma of 0.02
 C26-C27 \\sim C26A-C27A \\sim C27-C28 \\sim C27A-C28A
 with sigma of 0.02
 C28-C29 \\sim C28A-C29A \\sim C29-C30 \\sim C29A-C30A
 with sigma of 0.02
 P1-C26 \\sim P1-C26A
 with sigma of 0.04
 P1-C30 \\sim P1-C30A
 with sigma of 0.04
 C25-C27 \\sim C25A-C27A
 with sigma of 0.04
 C25-C29 \\sim C25A-C29A
 with sigma of 0.04
 C26-C28 \\sim C26A-C28A
 with sigma of 0.04
 C26-C30 \\sim C26A-C30A
 with sigma of 0.04
 C27-C29 \\sim C27A-C29A
 with sigma of 0.04
 C28-C30 \\sim C28A-C30A
 with sigma of 0.04
3. Uiso/Uaniso restraints and constraints
C1 \\sim C2 \\sim C3 \\sim C4: within 2A with sigma of 0.01 and sigma for
terminal atoms of 0.02
N2 \\sim B2: within 2A with sigma of 0.01 and sigma for terminal atoms of 0.02
C35 \\sim C36: within 2A with sigma of 0.01 and sigma for terminal atoms of 0.02
C56 \\sim C57: within 2A with sigma of 0.01 and sigma for terminal atoms of 0.02
4. Others
 Fixed Sof: C25(0.5) C26(0.5) H26(0.5) C27(0.5) H27(0.5) C28(0.5) H28(0.5)
 C29(0.5) H29(0.5) C30(0.5) H30(0.5) C25A(0.5) C26A(0.5) H26A(0.5) C27A(0.5)
 H27A(0.5) C28A(0.5) H28A(0.5) C29A(0.5) H29A(0.5) C30A(0.5) H30A(0.5)
5.a Ternary CH refined with riding coordinates:
 C1(H1), C7(H7), C13(H13), C19(H19), C49(H49), C55(H55), C61(H61)
5.b Secondary CH2 refined with riding coordinates:
 C2(H2A,H2B), C3(H3A,H3B), C4(H4A,H4B), C5(H5A,H5B), C6(H6A,H6B), C8(H8A,H8B),
 C9(H9A,H9B), C10(H10A,H10B), C11(H11A,H11B), C12(H12A,H12B), C14(H14A,H14B),
 C15(H15A,H15B), C16(H16A,H16B), C17(H17A,H17B), C18(H18A,H18B), C20(H20A,H20B),
  C21(H21A,H21B), C22(H22A,H22B), C23(H23A,H23B), C24(H24A,H24B), C50(H50A,
 H50B), C51(H51A,H51B), C52(H52A,H52B), C53(H53A,H53B), C54(H54A,H54B),
 C56(H56A,H56B), C57(H57A,H57B), C58(H58A,H58B), C59(H59A,H59B), C60(H60A,H60B),
  C62(H62A,H62B), C63(H63A,H63B), C64(H64A,H64B), C65(H65A,H65B), C66(H66A,H66B)
5.c Aromatic/amide H refined with riding coordinates:
 C26(H26), C27(H27), C28(H28), C29(H29), C30(H30), C32(H32), C33(H33),
 C34(H34), C35(H35), C36(H36), C38(H38), C39(H39), C40(H40), C41(H41), C42(H42),
  C44(H44), C45(H45), C46(H46), C47(H47), C48(H48), C26A(H26A), C27A(H27A),
 C28A(H28A), C29A(H29A), C30A(H30A)
;
_smtbx_masks_void_probe_radius 1.2
_smtbx_masks_void_truncation_radius 1.2
_olex2_submission_special_instructions 'No special instructions were received'

loop_
_space_group_symop_operation_xyz
'x, y, z'
'x, -y, z+1/2'

loop_
_atom_site_label
_atom_site_type_symbol
_atom_site_fract_x
_atom_site_fract_y
_atom_site_fract_z
_atom_site_U_iso_or_equiv
_atom_site_adp_type
_atom_site_occupancy
_atom_site_site_symmetry_order
_atom_site_calc_flag
_atom_site_refinement_flags_posn
_atom_site_refinement_flags_adp
_atom_site_refinement_flags_occupancy
_atom_site_disorder_assembly
_atom_site_disorder_group
Pt1 Pt 0.55630(5) 0.70192(5) 0.59190(4) 0.0201(2) Uani 1 1 d . . . . .
Pt2 Pt 0.39055(5) 0.62328(5) 0.55196(4) 0.0200(2) Uani 1 1 d . . . . .
Br1 Br 0.66971(16) 0.74834(16) 0.76580(11) 0.0281(5) Uani 1 1 d . . . . .
Br2 Br 0.60604(15) 0.74146(15) 0.44973(11) 0.0267(5) Uani 1 1 d . . . . .
P1 P 0.4238(4) 0.7738(4) 0.5965(3) 0.0245(13) Uani 1 1 d D . . . .
P2 P 0.5124(4) 0.5425(4) 0.5508(3) 0.0204(12) Uani 1 1 d . . . . .
P3 P 0.2497(4) 0.5616(4) 0.5090(3) 0.0228(12) Uani 1 1 d . . . . .
N1 N 0.6663(12) 0.8977(14) 0.6602(10) 0.031(5) Uani 1 1 d . . . . .
N2 N 0.7476(12) 0.6511(12) 0.5786(9) 0.025(4) Uani 1 1 d . U . . .
C1 C 0.7276(16) 0.9624(16) 0.7207(12) 0.032(5) Uani 1 1 d . U . . .
H1 H 0.736908 1.021186 0.695176 0.038 Uiso 1 1 calc R . . . .
C2 C 0.8237(17) 0.9202(19) 0.7610(13) 0.042(5) Uani 1 1 d . U . . .
H2A H 0.819483 0.860424 0.786828 0.050 Uiso 1 1 calc R . . . .
H2B H 0.850881 0.903769 0.725168 0.050 Uiso 1 1 calc R . . . .
C3 C 0.885(2) 0.993(2) 0.8164(13) 0.050(5) Uani 1 1 d . U . . .
H3A H 0.897899 1.047582 0.789658 0.060 Uiso 1 1 calc R . . . .
H3B H 0.943086 0.962124 0.846306 0.060 Uiso 1 1 calc R . . . .
C4 C 0.8397(18) 1.033(2) 0.8681(13) 0.050(6) Uani 1 1 d . U . . .
H4A H 0.834593 0.980964 0.900234 0.059 Uiso 1 1 calc R . . . .
H4B H 0.878947 1.084388 0.899571 0.059 Uiso 1 1 calc R . . . .
C5 C 0.7495(18) 1.0727(18) 0.8264(13) 0.044(6) Uani 1 1 d . . . . .
H5A H 0.755536 1.129775 0.798612 0.052 Uiso 1 1 calc R . . . .
H5B H 0.721359 1.093883 0.860625 0.052 Uiso 1 1 calc R . . . .
C6 C 0.6878(17) 0.9987(17) 0.7733(13) 0.038(6) Uani 1 1 d . . . . .
H6A H 0.678149 0.943696 0.801380 0.046 Uiso 1 1 calc R . . . .
H6B H 0.627704 1.028342 0.745536 0.046 Uiso 1 1 calc R . . . .
C7 C 0.6392(16) 0.9444(18) 0.5870(12) 0.035(6) Uani 1 1 d . . . . .
H7 H 0.598753 0.897615 0.550504 0.042 Uiso 1 1 calc R . . . .
C8 C 0.5811(16) 1.0376(15) 0.5809(13) 0.034(6) Uani 1 1 d . . . . .
H8A H 0.525904 1.020853 0.590092 0.040 Uiso 1 1 calc R . . . .
H8B H 0.617039 1.084277 0.618845 0.040 Uiso 1 1 calc R . . . .
C9 C 0.5522(19) 1.0852(15) 0.5037(13) 0.043(7) Uani 1 1 d . . . . .
H9A H 0.510789 1.041413 0.466121 0.051 Uiso 1 1 calc R . . . .
H9B H 0.519147 1.145935 0.502612 0.051 Uiso 1 1 calc R . . . .
C10 C 0.635(2) 1.1056(18) 0.4870(14) 0.052(8) Uani 1 1 d . . . . .
H10A H 0.675699 1.149850 0.524399 0.063 Uiso 1 1 calc R . . . .
H10B H 0.615796 1.137578 0.438696 0.063 Uiso 1 1 calc R . . . .
C11 C 0.685(2) 1.013(2) 0.4863(14) 0.069(11) Uani 1 1 d . . . . .
H11A H 0.737050 1.026814 0.472734 0.083 Uiso 1 1 calc R . . . .
H11B H 0.643185 0.968262 0.449350 0.083 Uiso 1 1 calc R . . . .
C12 C 0.7193(18) 0.9639(18) 0.5648(13) 0.041(6) Uani 1 1 d . . . . .
H12A H 0.750547 0.902562 0.563784 0.049 Uiso 1 1 calc R . . . .
H12B H 0.763510 1.006873 0.601228 0.049 Uiso 1 1 calc R . . . .
C13 C 0.7880(15) 0.6113(18) 0.6541(11) 0.033(6) Uani 1 1 d . . . . .
H13 H 0.740061 0.620275 0.674660 0.040 Uiso 1 1 calc R . . . .
C14 C 0.8679(17) 0.669(2) 0.7028(13) 0.043(6) Uani 1 1 d . . . . .
H14A H 0.917324 0.667357 0.684174 0.052 Uiso 1 1 calc R . . . .
H14B H 0.849567 0.737452 0.703704 0.052 Uiso 1 1 calc R . . . .
C15 C 0.900(2) 0.628(3) 0.7783(12) 0.068(10) Uani 1 1 d . . . . .
H15A H 0.851053 0.634014 0.796925 0.082 Uiso 1 1 calc R . . . .
H15B H 0.952743 0.666261 0.810719 0.082 Uiso 1 1 calc R . . . .
C16 C 0.9287(19) 0.524(2) 0.7837(12) 0.053(8) Uani 1 1 d . . . . .
H16A H 0.951966 0.502218 0.835313 0.064 Uiso 1 1 calc R . . . .
H16B H 0.977603 0.515323 0.764847 0.064 Uiso 1 1 calc R . . . .
C17 C 0.8453(17) 0.466(2) 0.7381(13) 0.051(8) Uani 1 1 d . . . . .
H17A H 0.798146 0.472055 0.758951 0.061 Uiso 1 1 calc R . . . .
H17B H 0.861951 0.396761 0.739588 0.061 Uiso 1 1 calc R . . . .
C18 C 0.8072(16) 0.5007(16) 0.6589(12) 0.034(6) Uani 1 1 d . . . . .
H18A H 0.749932 0.465803 0.631116 0.041 Uiso 1 1 calc R . . . .
H18B H 0.851280 0.486073 0.636091 0.041 Uiso 1 1 calc R . . . .
C19 C 0.8102(14) 0.6445(15) 0.5393(12) 0.028(5) Uani 1 1 d . . . . .
H19 H 0.867294 0.615193 0.575333 0.034 Uiso 1 1 calc R . . . .
C20 C 0.8406(17) 0.7367(16) 0.5144(13) 0.033(5) Uani 1 1 d . . . . .
H20A H 0.786795 0.769175 0.477900 0.040 Uiso 1 1 calc R . . . .
H20B H 0.867169 0.780465 0.556823 0.040 Uiso 1 1 calc R . . . .
C21 C 0.9074(15) 0.7193(15) 0.4822(11) 0.027(5) Uani 1 1 d . . . . .
H21A H 0.963123 0.691215 0.519574 0.032 Uiso 1 1 calc R . . . .
H21B H 0.924202 0.781222 0.465897 0.032 Uiso 1 1 calc R . . . .
C22 C 0.8691(15) 0.6493(16) 0.4156(11) 0.029(5) Uani 1 1 d . . . . .
H22A H 0.815257 0.679074 0.377223 0.035 Uiso 1 1 calc R . . . .
H22B H 0.915889 0.638993 0.394805 0.035 Uiso 1 1 calc R . . . .
C23 C 0.8425(16) 0.5545(18) 0.4369(13) 0.037(6) Uani 1 1 d . . . . .
H23A H 0.897389 0.521142 0.471197 0.045 Uiso 1 1 calc R . . . .
H23B H 0.814791 0.513614 0.392903 0.045 Uiso 1 1 calc R . . . .
C24 C 0.7741(15) 0.5694(15) 0.4737(10) 0.027(5) Uani 1 1 d . . . . .
H24A H 0.762436 0.506832 0.492455 0.032 Uiso 1 1 calc R . . . .
H24B H 0.715686 0.592820 0.436736 0.032 Uiso 1 1 calc R . . . .
C25 C 0.417(4) 0.797(4) 0.687(2) 0.042(17) Uiso 0.5 1 d D . P A 1
C26 C 0.367(4) 0.740(3) 0.715(2) 0.035(14) Uiso 0.5 1 d D . P A 1
H26 H 0.333655 0.686268 0.687846 0.042 Uiso 0.5 1 calc R . P A 1
C27 C 0.365(3) 0.761(3) 0.7796(18) 0.026(10) Uiso 0.5 1 d D . P A 1
H27 H 0.335973 0.716935 0.800943 0.031 Uiso 0.5 1 calc R . P A 1
C28 C 0.401(3) 0.841(4) 0.815(2) 0.038(13) Uiso 0.5 1 d D . P A 1
H28 H 0.396500 0.852649 0.861212 0.045 Uiso 0.5 1 calc R . P A 1
C29 C 0.446(3) 0.908(4) 0.789(2) 0.034(12) Uiso 0.5 1 d D . P A 1
H29 H 0.466437 0.967813 0.812626 0.041 Uiso 0.5 1 calc R . P A 1
C30 C 0.457(3) 0.880(3) 0.726(2) 0.036(12) Uiso 0.5 1 d D . P A 1
H30 H 0.494007 0.919030 0.708942 0.043 Uiso 0.5 1 calc R . P A 1
C31 C 0.3768(18) 0.8698(17) 0.5292(13) 0.041(7) Uani 1 1 d . . . . .
C32 C 0.3942(16) 0.8678(16) 0.4662(12) 0.032(5) Uani 1 1 d . . . . .
H32 H 0.435465 0.821445 0.461314 0.038 Uiso 1 1 calc R . . . .
C33 C 0.3533(19) 0.9306(18) 0.4111(18) 0.053(8) Uani 1 1 d . . . . .
H33 H 0.369336 0.930130 0.369556 0.064 Uiso 1 1 calc R . . . .
C34 C 0.291(2) 0.9939(17) 0.4136(16) 0.052(8) Uani 1 1 d . . . . .
H34 H 0.259898 1.035487 0.373557 0.063 Uiso 1 1 calc R . . . .
C35 C 0.273(2) 0.9964(18) 0.4748(19) 0.061(7) Uani 1 1 d . U . . .
H35 H 0.228730 1.041529 0.476550 0.074 Uiso 1 1 calc R . . . .
C36 C 0.3138(19) 0.9378(17) 0.5355(18) 0.053(7) Uani 1 1 d . U . . .
H36 H 0.300611 0.942911 0.578270 0.064 Uiso 1 1 calc R . . . .
C37 C 0.5597(14) 0.4540(14) 0.6227(11) 0.020(4) Uani 1 1 d . . . . .
C38 C 0.5966(16) 0.4875(16) 0.6965(12) 0.031(6) Uani 1 1 d . . . . .
H38 H 0.600474 0.554863 0.705577 0.038 Uiso 1 1 calc R . . . .
C39 C 0.6263(18) 0.4256(16) 0.7544(13) 0.039(6) Uani 1 1 d . . . . .
H39 H 0.652328 0.450408 0.802750 0.047 Uiso 1 1 calc R . . . .
C40 C 0.6188(17) 0.3242(19) 0.7432(12) 0.039(6) Uani 1 1 d . . . . .
H40 H 0.638752 0.280243 0.783075 0.047 Uiso 1 1 calc R . . . .
C41 C 0.5802(18) 0.2919(16) 0.6696(13) 0.038(6) Uani 1 1 d . . . . .
H41 H 0.574433 0.224744 0.659800 0.046 Uiso 1 1 calc R . . . .
C42 C 0.5504(16) 0.3572(15) 0.6111(12) 0.029(5) Uani 1 1 d . . . . .
H42 H 0.523148 0.333514 0.562460 0.035 Uiso 1 1 calc R . . . .
C43 C 0.5237(15) 0.4907(16) 0.4715(11) 0.026(5) Uani 1 1 d . . . . .
C44 C 0.5874(14) 0.4204(16) 0.4740(11) 0.028(5) Uani 1 1 d . . . . .
H44 H 0.628198 0.397455 0.520262 0.034 Uiso 1 1 calc R . . . .
C45 C 0.5933(16) 0.3811(18) 0.4081(12) 0.035(6) Uani 1 1 d . . . . .
H45 H 0.635740 0.332369 0.409279 0.042 Uiso 1 1 calc R . . . .
C46 C 0.5312(17) 0.4208(17) 0.3419(12) 0.037(6) Uani 1 1 d . . . . .
H46 H 0.530908 0.395909 0.297123 0.044 Uiso 1 1 calc R . . . .
C47 C 0.4708(17) 0.494(2) 0.3389(12) 0.046(7) Uani 1 1 d . . . . .
H47 H 0.434232 0.521669 0.293063 0.055 Uiso 1 1 calc R . . . .
C48 C 0.4633(16) 0.5267(18) 0.4018(10) 0.035(6) Uani 1 1 d . . . . .
H48 H 0.418301 0.573187 0.399100 0.042 Uiso 1 1 calc R . . . .
C49 C 0.2443(16) 0.4464(16) 0.4574(13) 0.035(6) Uani 1 1 d . . . . .
H49 H 0.280529 0.460483 0.427041 0.042 Uiso 1 1 calc R . . . .
C50 C 0.298(2) 0.3685(16) 0.5095(16) 0.053(8) Uani 1 1 d . . . . .
H50A H 0.264494 0.343893 0.538742 0.064 Uiso 1 1 calc R . . . .
H50B H 0.357834 0.393796 0.543266 0.064 Uiso 1 1 calc R . . . .
C51 C 0.3123(19) 0.2848(17) 0.4590(17) 0.053(8) Uani 1 1 d . . . . .
H51A H 0.350392 0.309521 0.433336 0.064 Uiso 1 1 calc R . . . .
H51B H 0.345066 0.230361 0.490361 0.064 Uiso 1 1 calc R . . . .
C52 C 0.227(2) 0.251(2) 0.4059(17) 0.062(9) Uani 1 1 d . . . . .
H52A H 0.192045 0.219116 0.431430 0.074 Uiso 1 1 calc R . . . .
H52B H 0.239265 0.202320 0.374068 0.074 Uiso 1 1 calc R . . . .
C53 C 0.171(2) 0.332(2) 0.3589(18) 0.071(10) Uani 1 1 d . . . . .
H53A H 0.202774 0.358135 0.328466 0.085 Uiso 1 1 calc R . . . .
H53B H 0.111501 0.306540 0.325555 0.085 Uiso 1 1 calc R . . . .
C54 C 0.1551(19) 0.4134(19) 0.4037(16) 0.052(7) Uani 1 1 d . . . . .
H54A H 0.123406 0.467412 0.371143 0.062 Uiso 1 1 calc R . . . .
H54B H 0.116454 0.390659 0.429434 0.062 Uiso 1 1 calc R . . . .
C55 C 0.2012(15) 0.5498(19) 0.5778(12) 0.037(6) Uani 1 1 d . . . . .
H55 H 0.197055 0.616673 0.594976 0.044 Uiso 1 1 calc R . . . .
C56 C 0.2673(19) 0.494(3) 0.6468(15) 0.077(9) Uani 1 1 d . U . . .
H56A H 0.330046 0.519292 0.663039 0.093 Uiso 1 1 calc R . . . .
H56B H 0.268333 0.424048 0.635899 0.093 Uiso 1 1 calc R . . . .
C57 C 0.2265(19) 0.510(3) 0.7078(15) 0.078(9) Uani 1 1 d . U . . .
H57A H 0.268690 0.483836 0.755095 0.094 Uiso 1 1 calc R . . . .
H57B H 0.219768 0.580353 0.714129 0.094 Uiso 1 1 calc R . . . .
C58 C 0.132(2) 0.460(3) 0.6844(18) 0.086(12) Uani 1 1 d . . . . .
H58A H 0.136683 0.390619 0.674879 0.104 Uiso 1 1 calc R . . . .
H58B H 0.107092 0.466636 0.723117 0.104 Uiso 1 1 calc R . . . .
C59 C 0.070(2) 0.512(3) 0.6138(16) 0.073(10) Uani 1 1 d . . . . .
H59A H 0.008368 0.483870 0.596195 0.088 Uiso 1 1 calc R . . . .
H59B H 0.065006 0.581048 0.625064 0.088 Uiso 1 1 calc R . . . .
C60 C 0.1052(19) 0.506(2) 0.5561(14) 0.054(8) Uani 1 1 d . . . . .
H60A H 0.062787 0.539353 0.512033 0.065 Uiso 1 1 calc R . . . .
H60B H 0.107325 0.437165 0.543168 0.065 Uiso 1 1 calc R . . . .
C61 C 0.1675(16) 0.6365(17) 0.4387(10) 0.034(6) Uani 1 1 d . . . . .
H61 H 0.108554 0.600392 0.419845 0.040 Uiso 1 1 calc R . . . .
C62 C 0.1949(15) 0.6527(18) 0.3746(14) 0.039(6) Uani 1 1 d . . . . .
H62A H 0.202283 0.589412 0.354445 0.046 Uiso 1 1 calc R . . . .
H62B H 0.254633 0.685754 0.392045 0.046 Uiso 1 1 calc R . . . .
C63 C 0.125(2) 0.713(2) 0.3130(12) 0.055(8) Uani 1 1 d . . . . .
H63A H 0.066906 0.677135 0.291492 0.066 Uiso 1 1 calc R . . . .
H63B H 0.147972 0.724524 0.273795 0.066 Uiso 1 1 calc R . . . .
C64 C 0.106(2) 0.814(2) 0.3431(15) 0.058(8) Uani 1 1 d . . . . .
H64A H 0.162328 0.854062 0.359157 0.070 Uiso 1 1 calc R . . . .
H64B H 0.057587 0.849271 0.303751 0.070 Uiso 1 1 calc R . . . .
C65 C 0.0779(16) 0.7963(17) 0.4076(13) 0.035(5) Uani 1 1 d . . . . .
H65A H 0.018142 0.763207 0.389697 0.043 Uiso 1 1 calc R . . . .
H65B H 0.070701 0.858922 0.428697 0.043 Uiso 1 1 calc R . . . .
C66 C 0.1490(17) 0.7340(15) 0.4682(12) 0.031(5) Uani 1 1 d . . . . .
H66A H 0.206812 0.770284 0.489743 0.037 Uiso 1 1 calc R . . . .
H66B H 0.126464 0.721779 0.507649 0.037 Uiso 1 1 calc R . . . .
B1 B 0.6382(16) 0.8064(15) 0.6633(13) 0.020(5) Uani 1 1 d . . . . .
B2 B 0.6594(16) 0.6899(16) 0.5520(11) 0.020(4) Uani 1 1 d . U . . .
C25A C 0.415(3) 0.823(2) 0.6801(18) 0.018(12) Uiso 0.5 1 d D . P A 2
C26A C 0.398(4) 0.758(3) 0.7265(19) 0.028(12) Uiso 0.5 1 d D . P A 2
H26A H 0.385751 0.692019 0.712494 0.034 Uiso 0.5 1 calc R . P A 2
C27A C 0.399(3) 0.787(3) 0.7898(18) 0.029(11) Uiso 0.5 1 d D . P A 2
H27A H 0.383168 0.742783 0.819601 0.035 Uiso 0.5 1 calc R . P A 2
C28A C 0.421(3) 0.877(3) 0.8134(19) 0.021(9) Uiso 0.5 1 d D . P A 2
H28A H 0.423559 0.893137 0.860654 0.025 Uiso 0.5 1 calc R . P A 2
C29A C 0.441(4) 0.947(4) 0.772(2) 0.057(17) Uiso 0.5 1 d D . P A 2
H29A H 0.454002 1.011794 0.788170 0.068 Uiso 0.5 1 calc R . P A 2
C30A C 0.440(3) 0.917(3) 0.705(2) 0.027(11) Uiso 0.5 1 d D . P A 2
H30A H 0.456769 0.960544 0.675454 0.033 Uiso 0.5 1 calc R . P A 2

loop_
_atom_site_aniso_label
_atom_site_aniso_U_11
_atom_site_aniso_U_22
_atom_site_aniso_U_33
_atom_site_aniso_U_23
_atom_site_aniso_U_13
_atom_site_aniso_U_12
Pt1 0.0186(4) 0.0220(4) 0.0202(4) -0.0033(4) 0.0080(3) -0.0003(4)
Pt2 0.0185(4) 0.0242(4) 0.0181(4) -0.0023(4) 0.0081(3) 0.0010(4)
Br1 0.0315(13) 0.0320(12) 0.0221(10) -0.0044(9) 0.0117(10) -0.0070(10)
Br2 0.0275(12) 0.0318(12) 0.0209(10) 0.0024(9) 0.0092(9) 0.0041(9)
P1 0.019(3) 0.021(3) 0.032(3) -0.009(2) 0.008(3) -0.002(2)
P2 0.019(3) 0.027(3) 0.019(3) -0.005(2) 0.010(2) -0.004(2)
P3 0.019(3) 0.027(3) 0.023(3) 0.002(2) 0.010(2) 0.000(2)
N1 0.017(10) 0.046(12) 0.031(10) -0.012(9) 0.009(8) -0.009(8)
N2 0.021(9) 0.027(9) 0.022(8) 0.003(7) 0.003(7) 0.007(7)
C1 0.033(10) 0.034(10) 0.033(9) -0.004(9) 0.018(8) -0.005(9)
C2 0.039(10) 0.045(10) 0.038(9) -0.012(8) 0.010(8) -0.021(8)
C3 0.047(11) 0.052(10) 0.038(10) -0.007(9) 0.003(9) -0.020(9)
C4 0.048(12) 0.053(12) 0.038(10) -0.015(10) 0.006(10) -0.019(10)
C5 0.058(18) 0.039(14) 0.042(13) -0.012(12) 0.028(14) -0.012(13)
C6 0.032(14) 0.037(14) 0.037(13) -0.015(11) 0.003(11) -0.015(11)
C7 0.027(13) 0.049(15) 0.026(11) 0.003(11) 0.006(10) -0.019(11)
C8 0.030(14) 0.022(12) 0.044(14) -0.014(10) 0.010(11) -0.010(10)
C9 0.061(18) 0.007(10) 0.049(15) 0.004(10) 0.010(14) 0.007(11)
C10 0.08(2) 0.034(15) 0.040(14) 0.004(12) 0.019(15) -0.015(14)
C11 0.12(3) 0.06(2) 0.049(16) -0.017(14) 0.061(19) -0.05(2)
C12 0.054(17) 0.037(14) 0.042(13) 0.009(11) 0.030(13) 0.009(12)
C13 0.015(12) 0.069(17) 0.020(10) -0.010(11) 0.012(9) 0.005(11)
C14 0.040(16) 0.053(16) 0.046(14) -0.017(13) 0.028(13) -0.004(13)
C15 0.06(2) 0.12(3) 0.011(11) -0.009(15) 0.006(13) -0.01(2)
C16 0.049(18) 0.09(2) 0.021(12) 0.017(13) 0.014(13) 0.023(16)
C17 0.026(14) 0.09(2) 0.041(14) 0.039(15) 0.022(12) 0.031(14)
C18 0.027(13) 0.043(14) 0.037(12) 0.006(11) 0.017(11) 0.018(11)
C19 0.020(12) 0.030(12) 0.032(11) -0.004(9) 0.007(10) 0.011(9)
C20 0.044(15) 0.024(12) 0.037(13) -0.002(10) 0.022(12) -0.006(10)
C21 0.036(13) 0.027(11) 0.025(11) 0.003(9) 0.019(10) -0.001(10)
C22 0.029(13) 0.045(14) 0.023(10) 0.004(10) 0.019(10) 0.003(10)
C23 0.022(13) 0.051(15) 0.035(12) -0.016(11) 0.006(11) 0.002(11)
C24 0.028(12) 0.026(11) 0.021(10) -0.010(9) 0.004(9) 0.005(9)
C31 0.032(16) 0.032(13) 0.039(14) -0.008(11) -0.009(13) -0.004(11)
C32 0.030(13) 0.027(12) 0.039(13) 0.004(10) 0.014(11) 0.003(10)
C33 0.049(18) 0.026(14) 0.09(2) 0.004(14) 0.027(17) 0.005(13)
C34 0.07(2) 0.024(14) 0.066(18) 0.024(13) 0.032(17) 0.005(13)
C35 0.057(15) 0.025(12) 0.104(18) 0.002(12) 0.033(14) 0.024(10)
C36 0.048(14) 0.023(11) 0.094(18) 0.002(11) 0.033(13) 0.021(10)
C37 0.020(11) 0.019(10) 0.029(10) 0.009(9) 0.019(9) 0.004(9)
C38 0.027(13) 0.023(12) 0.037(13) -0.007(10) 0.004(11) 0.006(10)
C39 0.068(19) 0.022(13) 0.033(12) 0.002(10) 0.027(13) -0.004(12)
C40 0.044(16) 0.051(17) 0.027(12) 0.020(11) 0.019(12) 0.005(12)
C41 0.058(17) 0.016(11) 0.057(15) -0.006(11) 0.039(14) -0.003(11)
C42 0.031(13) 0.032(13) 0.025(11) -0.009(9) 0.010(10) -0.001(10)
C43 0.028(13) 0.028(12) 0.024(11) -0.014(9) 0.012(10) -0.009(10)
C44 0.019(12) 0.039(13) 0.028(11) 0.002(10) 0.012(9) -0.007(10)
C45 0.028(13) 0.052(15) 0.034(12) -0.031(12) 0.022(11) -0.021(11)
C46 0.051(16) 0.043(15) 0.035(13) -0.013(11) 0.037(13) -0.010(12)
C47 0.024(14) 0.070(18) 0.025(12) -0.001(12) -0.012(11) 0.002(12)
C48 0.036(14) 0.051(15) 0.011(9) 0.000(10) 0.001(10) -0.027(12)
C49 0.021(13) 0.029(13) 0.043(14) -0.010(11) -0.001(11) 0.000(10)
C50 0.06(2) 0.016(12) 0.068(18) 0.011(12) 0.010(16) -0.004(12)
C51 0.046(18) 0.025(13) 0.09(2) 0.014(14) 0.031(17) 0.012(12)
C52 0.07(2) 0.050(18) 0.066(19) -0.008(16) 0.021(18) 0.013(16)
C53 0.05(2) 0.07(2) 0.07(2) -0.028(18) -0.001(17) 0.011(16)
C54 0.048(18) 0.032(14) 0.069(19) -0.008(13) 0.016(15) -0.006(12)
C55 0.022(12) 0.052(15) 0.040(13) 0.021(12) 0.016(11) -0.003(11)
C56 0.032(13) 0.16(3) 0.043(12) 0.067(15) 0.019(11) 0.037(15)
C57 0.036(13) 0.17(3) 0.044(12) 0.062(15) 0.026(11) 0.038(15)
C58 0.05(2) 0.13(3) 0.07(2) 0.06(2) 0.013(18) 0.02(2)
C59 0.042(18) 0.11(3) 0.07(2) 0.053(19) 0.026(17) -0.003(18)
C60 0.043(16) 0.08(2) 0.048(15) 0.034(15) 0.024(13) -0.010(14)
C61 0.032(13) 0.059(16) 0.013(9) -0.009(10) 0.012(10) 0.008(11)
C62 0.019(12) 0.042(14) 0.058(16) 0.007(12) 0.018(12) 0.021(10)
C63 0.054(19) 0.09(2) 0.017(11) 0.018(13) 0.010(12) 0.024(16)
C64 0.047(18) 0.09(2) 0.046(15) 0.021(16) 0.031(14) 0.011(16)
C65 0.030(13) 0.036(13) 0.052(14) 0.000(12) 0.029(12) 0.006(11)
C66 0.045(16) 0.019(11) 0.034(12) 0.003(10) 0.020(12) 0.007(10)
B1 0.022(13) 0.012(11) 0.031(12) -0.006(10) 0.015(11) -0.011(9)
B2 0.024(10) 0.026(10) 0.010(8) 0.009(8) 0.006(8) 0.002(8)

loop_
_atom_type_symbol
_atom_type_description
_atom_type_scat_dispersion_real
_atom_type_scat_dispersion_imag
_atom_type_scat_source
C C 0.0033 0.0016 'International Tables Vol C Tables 4.2.6.8 and 6.1.1.4'
H H 0.0000 0.0000 'International Tables Vol C Tables 4.2.6.8 and 6.1.1.4'
B B 0.0013 0.0007 'International Tables Vol C Tables 4.2.6.8 and 6.1.1.4'
Br Br -0.2901 2.4595 'International Tables Vol C Tables 4.2.6.8 and 6.1.1.4'
N N 0.0061 0.0033 'International Tables Vol C Tables 4.2.6.8 and 6.1.1.4'
P P 0.1023 0.0942 'International Tables Vol C Tables 4.2.6.8 and 6.1.1.4'
Pt Pt -1.7033 8.3905 'International Tables Vol C Tables 4.2.6.8 and 6.1.1.4'

loop_
_exptl_crystal_face_index_h
_exptl_crystal_face_index_k
_exptl_crystal_face_index_l
_exptl_crystal_face_perp_dist
-2 5 3 0.0200
4 1 1 0.0030
-5 -1 -1 0.0140
3 -5 -2 0.0260
-3 -2 8 0.0320
2 3 -7 0.0390
1 0 -2 0.0440
-1 -6 7 0.0360

loop_
_geom_angle_atom_site_label_1
_geom_angle_atom_site_label_2
_geom_angle_atom_site_label_3
_geom_angle
_geom_angle_site_symmetry_1
_geom_angle_site_symmetry_3
_geom_angle_publ_flag
P1 Pt1 Pt2 52.59(13) . . ?
P1 Pt1 P2 104.97(19) . . ?
P2 Pt1 Pt2 52.47(14) . . ?
B1 Pt1 Pt2 140.2(6) . . ?
B1 Pt1 P1 90.8(7) . . ?
B1 Pt1 P2 154.7(7) . . ?
B2 Pt1 Pt2 133.3(6) . . ?
B2 Pt1 P1 153.1(6) . . ?
B2 Pt1 P2 88.0(6) . . ?
B2 Pt1 B1 86.3(9) . . ?
P1 Pt2 Pt1 56.58(15) . . ?
P2 Pt2 Pt1 56.71(14) . . ?
P2 Pt2 P1 113.2(2) . . ?
P3 Pt2 Pt1 175.18(14) . . ?
P3 Pt2 P1 123.7(2) . . ?
P3 Pt2 P2 123.1(2) . . ?
Pt2 P1 Pt1 70.84(16) . . ?
C25 P1 Pt1 119(2) . . ?
C25 P1 Pt2 116.5(13) . . ?
C31 P1 Pt1 113.6(10) . . ?
C31 P1 Pt2 115.0(7) . . ?
C31 P1 C25 115(2) . . ?
C31 P1 C25A 103.5(16) . . ?
C25A P1 Pt1 124.5(16) . . ?
C25A P1 Pt2 127.5(11) . . ?
Pt2 P2 Pt1 70.82(16) . . ?
C37 P2 Pt1 112.7(7) . . ?
C37 P2 Pt2 115.4(7) . . ?
C43 P2 Pt1 123.9(8) . . ?
C43 P2 Pt2 125.8(8) . . ?
C43 P2 C37 105.3(10) . . ?
C49 P3 Pt2 111.2(8) . . ?
C55 P3 Pt2 113.7(8) . . ?
C55 P3 C49 112.7(12) . . ?
C55 P3 C61 103.7(10) . . ?
C61 P3 Pt2 113.0(9) . . ?
C61 P3 C49 101.7(10) . . ?
C7 N1 C1 111.5(17) . . ?
B1 N1 C1 130.1(19) . . ?
B1 N1 C7 118.3(18) . . ?
C19 N2 C13 112.7(16) . . ?
B2 N2 C13 120.1(17) . . ?
B2 N2 C19 127.1(16) . . ?
N1 C1 C2 113.1(18) . . ?
C6 C1 N1 115.7(19) . . ?
C6 C1 C2 111.5(19) . . ?
C3 C2 C1 110(2) . . ?
C2 C3 C4 113(2) . . ?
C5 C4 C3 111(2) . . ?
C4 C5 C6 112(2) . . ?
C1 C6 C5 112(2) . . ?
N1 C7 C8 112.0(19) . . ?
N1 C7 C12 113.3(18) . . ?
C12 C7 C8 111.4(19) . . ?
C9 C8 C7 111.5(19) . . ?
C10 C9 C8 110(2) . . ?
C9 C10 C11 110(2) . . ?
C10 C11 C12 110(2) . . ?
C7 C12 C11 110(2) . . ?
N2 C13 C14 112(2) . . ?
N2 C13 C18 115.1(18) . . ?
C14 C13 C18 113(2) . . ?
C15 C14 C13 108(2) . . ?
C14 C15 C16 115(2) . . ?
C15 C16 C17 107(2) . . ?
C16 C17 C18 111(2) . . ?
C17 C18 C13 111(2) . . ?
N2 C19 C20 118.7(17) . . ?
N2 C19 C24 111.4(17) . . ?
C20 C19 C24 110.4(18) . . ?
C21 C20 C19 112.3(18) . . ?
C20 C21 C22 111.1(18) . . ?
C23 C22 C21 111.8(17) . . ?
C22 C23 C24 110.1(18) . . ?
C23 C24 C19 112.0(18) . . ?
C26 C25 P1 123(2) . . ?
C26 C25 C30 117(3) . . ?
C30 C25 P1 120(2) . . ?
C27 C26 C25 120(4) . . ?
C28 C27 C26 122(4) . . ?
C27 C28 C29 123(3) . . ?
C28 C29 C30 115(4) . . ?
C29 C30 C25 123(3) . . ?
C32 C31 P1 118.5(19) . . ?
C32 C31 C36 119(2) . . ?
C36 C31 P1 122(2) . . ?
C33 C32 C31 121(2) . . ?
C34 C33 C32 122(3) . . ?
C33 C34 C35 118(3) . . ?
C34 C35 C36 125(3) . . ?
C35 C36 C31 115(3) . . ?
C38 C37 P2 117.8(16) . . ?
C42 C37 P2 123.5(17) . . ?
C42 C37 C38 118.0(19) . . ?
C39 C38 C37 122(2) . . ?
C38 C39 C40 121(2) . . ?
C41 C40 C39 117(2) . . ?
C42 C41 C40 121(2) . . ?
C37 C42 C41 121(2) . . ?
C44 C43 P2 124.4(17) . . ?
C44 C43 C48 119(2) . . ?
C48 C43 P2 116.5(17) . . ?
C43 C44 C45 122(2) . . ?
C46 C45 C44 115(2) . . ?
C47 C46 C45 123(2) . . ?
C48 C47 C46 120(2) . . ?
C47 C48 C43 120(2) . . ?
C50 C49 P3 110.1(17) . . ?
C54 C49 P3 118.9(17) . . ?
C54 C49 C50 114(2) . . ?
C49 C50 C51 106(2) . . ?
C52 C51 C50 112(2) . . ?
C51 C52 C53 112(3) . . ?
C54 C53 C52 113(3) . . ?
C49 C54 C53 109(2) . . ?
C56 C55 P3 111.2(17) . . ?
C60 C55 P3 119.2(18) . . ?
C60 C55 C56 108(2) . . ?
C55 C56 C57 105(2) . . ?
C58 C57 C56 110(3) . . ?
C59 C58 C57 105(2) . . ?
C60 C59 C58 112(3) . . ?
C59 C60 C55 113(2) . . ?
C62 C61 P3 111.8(15) . . ?
C62 C61 C66 110(2) . . ?
C66 C61 P3 113.3(14) . . ?
C61 C62 C63 113.0(19) . . ?
C62 C63 C64 111(2) . . ?
C65 C64 C63 109(2) . . ?
C64 C65 C66 112(2) . . ?
C61 C66 C65 112.5(18) . . ?
Br1 B1 Pt1 104.3(9) . . ?
N1 B1 Pt1 138.5(17) . . ?
N1 B1 Br1 116.9(16) . . ?
Br2 B2 Pt1 105.4(10) . . ?
N2 B2 Pt1 135.1(14) . . ?
N2 B2 Br2 119.3(15) . . ?
C26A C25A P1 117(2) . . ?
C30A C25A P1 124(2) . . ?
C30A C25A C26A 118(3) . . ?
C27A C26A C25A 120(3) . . ?
C26A C27A C28A 122(4) . . ?
C27A C28A C29A 123(3) . . ?
C30A C29A C28A 115(4) . . ?
C29A C30A C25A 121(3) . . ?

loop_
_geom_bond_atom_site_label_1
_geom_bond_atom_site_label_2
_geom_bond_distance
_geom_bond_site_symmetry_2
_geom_bond_publ_flag
Pt1 Pt2 2.6762(11) . ?
Pt1 P1 2.365(6) . ?
Pt1 P2 2.369(5) . ?
Pt1 B1 2.09(2) . ?
Pt1 B2 2.08(2) . ?
Pt2 P1 2.250(5) . ?
Pt2 P2 2.247(6) . ?
Pt2 P3 2.238(5) . ?
Br1 B1 2.06(2) . ?
Br2 B2 2.00(2) . ?
P1 C25 1.86(3) . ?
P1 C31 1.83(2) . ?
P1 C25A 1.84(3) . ?
P2 C37 1.81(2) . ?
P2 C43 1.80(2) . ?
P3 C49 1.88(2) . ?
P3 C55 1.81(2) . ?
P3 C61 1.82(2) . ?
N1 C1 1.51(3) . ?
N1 C7 1.49(3) . ?
N1 B1 1.35(3) . ?
N2 C13 1.49(3) . ?
N2 C19 1.48(3) . ?
N2 B2 1.40(3) . ?
C1 C2 1.54(3) . ?
C1 C6 1.50(3) . ?
C2 C3 1.53(3) . ?
C3 C4 1.56(4) . ?
C4 C5 1.46(4) . ?
C5 C6 1.53(3) . ?
C7 C8 1.57(3) . ?
C7 C12 1.52(3) . ?
C8 C9 1.56(3) . ?
C9 C10 1.50(4) . ?
C10 C11 1.52(4) . ?
C11 C12 1.59(3) . ?
C13 C14 1.50(3) . ?
C13 C18 1.56(3) . ?
C14 C15 1.50(4) . ?
C15 C16 1.50(4) . ?
C16 C17 1.52(4) . ?
C17 C18 1.53(3) . ?
C19 C20 1.52(3) . ?
C19 C24 1.59(3) . ?
C20 C21 1.46(3) . ?
C21 C22 1.56(3) . ?
C22 C23 1.49(3) . ?
C23 C24 1.54(3) . ?
C25 C26 1.39(3) . ?
C25 C30 1.40(3) . ?
C26 C27 1.33(3) . ?
C27 C28 1.33(3) . ?
C28 C29 1.39(3) . ?
C29 C30 1.39(3) . ?
C31 C32 1.38(4) . ?
C31 C36 1.42(4) . ?
C32 C33 1.35(3) . ?
C33 C34 1.34(4) . ?
C34 C35 1.35(4) . ?
C35 C36 1.39(4) . ?
C37 C38 1.43(3) . ?
C37 C42 1.36(3) . ?
C38 C39 1.36(3) . ?
C39 C40 1.42(3) . ?
C40 C41 1.42(3) . ?
C41 C42 1.40(3) . ?
C43 C44 1.40(3) . ?
C43 C48 1.43(3) . ?
C44 C45 1.45(3) . ?
C45 C46 1.41(3) . ?
C46 C47 1.38(4) . ?
C47 C48 1.37(3) . ?
C49 C50 1.51(3) . ?
C49 C54 1.48(3) . ?
C50 C51 1.60(4) . ?
C51 C52 1.44(4) . ?
C52 C53 1.52(4) . ?
C53 C54 1.51(4) . ?
C55 C56 1.57(3) . ?
C55 C60 1.54(3) . ?
C56 C57 1.59(4) . ?
C57 C58 1.56(5) . ?
C58 C59 1.55(4) . ?
C59 C60 1.45(4) . ?
C61 C62 1.51(3) . ?
C61 C66 1.55(3) . ?
C62 C63 1.55(3) . ?
C63 C64 1.59(4) . ?
C64 C65 1.53(3) . ?
C65 C66 1.56(3) . ?
C25A C26A 1.39(3) . ?
C25A C30A 1.39(3) . ?
C26A C27A 1.31(3) . ?
C27A C28A 1.33(3) . ?
C28A C29A 1.39(3) . ?
C29A C30A 1.38(3) . ?
